data_7048161
loop_
_publ_author_name
'J\'onsson, Helgi Freyr'
'Fiksdahl, Anne'

_publ_section_title
;
 Studies on gold-nitrone systems.
;
_journal_issue 1
_journal_name_full 'Dalton transactions (Cambridge, England : 2003)'
_journal_page_first 142
_journal_page_last 149
_journal_paper_doi 10.1039/c8dt04254c
_journal_volume 48
_journal_year 2018
_chemical_formula_moiety 'C30 H36 Au N O P, F6 Sb'
_chemical_formula_sum 'C30 H36 Au F6 N O P Sb'
_chemical_formula_weight 890.28
_space_group_crystal_system monoclinic
_space_group_IT_number 14
_space_group_name_Hall '-P 2yn'
_space_group_name_H-M_alt 'P 1 21/n 1'
_symmetry_space_group_name_Hall '-P 2yn'
_symmetry_space_group_name_H-M 'P 1 21/n 1'
_atom_sites_solution_hydrogens geom
_audit_block_doi 10.5517/ccdc.csd.cc1nzmw4
_audit_creation_date 2016-05-13
_audit_creation_method
;
Olex2 1.2
(compiled 2016.02.19 svn.r3266 for OlexSys, GUI svn.r5155)
;
_audit_update_record
;
2017-05-09 deposited with the CCDC.
2018-11-19 downloaded from the CCDC.
;
_cell_angle_alpha 90
_cell_angle_beta 95.669(2)
_cell_angle_gamma 90
_cell_formula_units_Z 4
_cell_length_a 10.2962(8)
_cell_length_b 20.4180(17)
_cell_length_c 15.2295(12)
_cell_measurement_reflns_used 9972
_cell_measurement_temperature 100(2)
_cell_measurement_theta_max 33.82
_cell_measurement_theta_min 2.22
_cell_volume 3186.0(4)
_computing_cell_refinement 'APEX2 v2014.11-0 (Bruker-AXS, 2016)'
_computing_data_collection 'APEX2 v2014.11-0 (Bruker-AXS, 2016)'
_computing_data_reduction 'SAINT v8.34A (Bruker-AXS, 2016)'
_computing_molecular_graphics 'Diamond v4.0.1 (Brandenburg, 2014)'
_computing_publication_material 'Olex2 (Dolomanov et al., 2009)'
_computing_structure_refinement 'XL (Sheldrick, 2015b)'
_computing_structure_solution 'XT (Sheldrick, 2015a)'
_diffrn_ambient_temperature 100(2)
_diffrn_detector 'Bruker PHOTON100 area detector'
_diffrn_detector_area_resol_mean 10.4167
_diffrn_detector_type 'CMOS area detector'
_diffrn_measured_fraction_theta_full 0.994
_diffrn_measured_fraction_theta_max 0.993
_diffrn_measurement_device 'three-circle diffractometer'
_diffrn_measurement_device_type 'Bruker D8 Venture, CMOS detector'
_diffrn_measurement_method '\w and \f scans'
_diffrn_radiation_probe x-ray
_diffrn_radiation_type MoK\a
_diffrn_radiation_wavelength 0.71073
_diffrn_reflns_av_R_equivalents 0.0343
_diffrn_reflns_av_unetI/netI 0.0374
_diffrn_reflns_Laue_measured_fraction_full 0.994
_diffrn_reflns_Laue_measured_fraction_max 0.993
_diffrn_reflns_limit_h_max 16
_diffrn_reflns_limit_h_min -16
_diffrn_reflns_limit_k_max 31
_diffrn_reflns_limit_k_min -31
_diffrn_reflns_limit_l_max 23
_diffrn_reflns_limit_l_min -23
_diffrn_reflns_number 38007
_diffrn_reflns_point_group_measured_fraction_full 0.994
_diffrn_reflns_point_group_measured_fraction_max 0.993
_diffrn_reflns_theta_full 26.000
_diffrn_reflns_theta_max 33.825
_diffrn_reflns_theta_min 2.224
_diffrn_source 'microfocus sealed X-ray tube'
_diffrn_standards_number 0
_exptl_absorpt_coefficient_mu 5.557
_exptl_absorpt_correction_T_max 0.7467
_exptl_absorpt_correction_T_min 0.3084
_exptl_absorpt_correction_type multi-scan
_exptl_absorpt_process_details
;
SADABS-2014/5 (Bruker,2014/5) was used for absorption correction.
wR2(int) was 0.1533 before and 0.0539 after correction.
The Ratio of minimum to maximum transmission is 0.4130.
The \l/2 correction factor is Not present.
;
_exptl_crystal_colour 'clear colourless'
_exptl_crystal_colour_lustre clear
_exptl_crystal_colour_primary colourless
_exptl_crystal_density_diffrn 1.856
_exptl_crystal_description prism
_exptl_crystal_F_000 1720
_exptl_crystal_size_max 0.21
_exptl_crystal_size_mid 0.18
_exptl_crystal_size_min 0.08
_refine_diff_density_max 3.169
_refine_diff_density_min -3.085
_refine_diff_density_rms 0.197
_refine_ls_extinction_method none
_refine_ls_goodness_of_fit_ref 1.069
_refine_ls_hydrogen_treatment constr
_refine_ls_matrix_type full
_refine_ls_number_parameters 377
_refine_ls_number_reflns 12716
_refine_ls_number_restraints 0
_refine_ls_restrained_S_all 1.069
_refine_ls_R_factor_all 0.0566
_refine_ls_R_factor_gt 0.0453
_refine_ls_shift/su_max 0.003
_refine_ls_shift/su_mean 0.000
_refine_ls_structure_factor_coef Fsqd
_refine_ls_weighting_details 'w=1/[\s^2^(Fo^2^)+(0.0469P)^2^+15.8279P] where P=(Fo^2^+2Fc^2^)/3'
_refine_ls_weighting_scheme calc
_refine_ls_wR_factor_gt 0.1062
_refine_ls_wR_factor_ref 0.1122
_reflns_Friedel_coverage 0.000
_reflns_number_gt 10988
_reflns_number_total 12716
_reflns_threshold_expression 'I > 2\s(I)'
_cod_data_source_file c8dt04254c2.cif
_cod_data_source_block hfj-101
_cod_depositor_comments 'Adding full bibliography for 7048160--7048168.cif.'
_cod_database_code 7048161
_shelx_space_group_comment
;
The symmetry employed for this shelxl refinement is uniquely defined
by the following loop, which should always be used as a source of
symmetry information in preference to the above space-group names.
They are only intended as comments.
;
_olex2_refinement_description
;
1. Fixed Uiso
 At 1.2 times of:
  All C(H) groups
 At 1.5 times of:
  All C(H,H,H) groups
2.a Aromatic/amide H refined with riding coordinates:
 C00F(H00F), C00H(H00H), C00K(H00K), C00L(H00L), C00N(H00N), C00P(H00P),
 C00Q(H00Q), C00R(H00R), C00S(H00S), C00T(H00T), C00U(H00U), C00V(H00V),
 C00Y(H00Y), C010(H010), C011(H011)
2.b Idealised Me refined as rotating group:
 C00W(H00A,H00B,H00C), C00X(H00D,H00E,H00G), C00Z(H00I,H00J,H00M), C012(H01A,
 H01B,H01C), C013(H01D,H01E,H01F), C014(H01G,H01H,H01I), C015(H01J,H01K,H01L)
;
_shelx_shelxl_version_number 2014/7
_olex2_submission_special_instructions 'No special instructions were received'

loop_
_space_group_symop_operation_xyz
'x, y, z'
'-x+1/2, y+1/2, -z+1/2'
'-x, -y, -z'
'x-1/2, -y-1/2, z-1/2'

loop_
_atom_site_label
_atom_site_type_symbol
_atom_site_fract_x
_atom_site_fract_y
_atom_site_fract_z
_atom_site_U_iso_or_equiv
_atom_site_adp_type
_atom_site_occupancy
_atom_site_site_symmetry_order
_atom_site_calc_flag
_atom_site_refinement_flags_posn
Au01 Au 0.28173(2) 0.58920(2) 0.24949(2) 0.01924(4) Uani 1 1 d .
Sb02 Sb 0.50314(3) 0.31736(2) 0.14579(2) 0.02480(6) Uani 1 1 d .
P003 P 0.48393(9) 0.62699(5) 0.28490(6) 0.01556(16) Uani 1 1 d .
O004 O 0.0956(3) 0.55180(18) 0.2139(2) 0.0302(7) Uani 1 1 d .
F005 F 0.5242(4) 0.38524(18) 0.0664(2) 0.0461(8) Uani 1 1 d .
N006 N 0.0210(3) 0.57614(17) 0.1457(2) 0.0188(6) Uani 1 1 d .
F007 F 0.3769(4) 0.3687(2) 0.1941(3) 0.0554(11) Uani 1 1 d .
F008 F 0.3741(4) 0.28314(18) 0.0632(3) 0.0625(13) Uani 1 1 d .
F009 F 0.6260(4) 0.2667(2) 0.0953(3) 0.0648(13) Uani 1 1 d .
F00A F 0.6327(4) 0.3519(2) 0.2260(3) 0.0674(14) Uani 1 1 d .
C00B C 0.4382(4) 0.62262(18) 0.4675(3) 0.0189(6) Uani 1 1 d .
C00C C -0.1425(4) 0.5623(2) 0.0246(3) 0.0220(7) Uani 1 1 d .
C00D C 0.5224(4) 0.64025(19) 0.4034(3) 0.0186(6) Uani 1 1 d .
C00E C -0.0645(4) 0.53441(18) 0.0974(3) 0.0181(6) Uani 1 1 d .
C00F C 0.0243(4) 0.6414(2) 0.1290(3) 0.0284(9) Uani 1 1 d .
H00F H 0.0804 0.6688 0.1661 0.034 Uiso 1 1 calc R
F00G F 0.4761(7) 0.2506(2) 0.2249(4) 0.0892(18) Uani 1 1 d .
C00H C 0.6432(4) 0.6692(2) 0.4323(3) 0.0251(8) Uani 1 1 d .
H00H H 0.7009 0.6810 0.3900 0.030 Uiso 1 1 calc R
C00I C 0.3079(4) 0.5915(2) 0.4477(3) 0.0209(7) Uani 1 1 d .
C00J C 0.4935(4) 0.7089(2) 0.2299(3) 0.0232(7) Uani 1 1 d .
C00K C -0.2299(4) 0.5214(2) -0.0289(3) 0.0249(8) Uani 1 1 d .
H00K H -0.2810 0.5389 -0.0787 0.030 Uiso 1 1 calc R
C00L C 0.0604(5) 0.5341(3) 0.4167(3) 0.0351(11) Uani 1 1 d .
H00L H -0.0235 0.5148 0.4048 0.042 Uiso 1 1 calc R
C00M C 0.6053(4) 0.5650(2) 0.2535(3) 0.0223(7) Uani 1 1 d .
C00N C 0.1715(5) 0.4952(3) 0.4230(3) 0.0325(10) Uani 1 1 d .
H00N H 0.1634 0.4490 0.4162 0.039 Uiso 1 1 calc R
C00O C -0.0749(4) 0.4671(2) 0.1195(3) 0.0225(7) Uani 1 1 d .
C00P C 0.1955(5) 0.6298(2) 0.4434(4) 0.0321(9) Uani 1 1 d .
H00P H 0.2027 0.6758 0.4513 0.039 Uiso 1 1 calc R
C00Q C -0.1639(4) 0.4305(2) 0.0653(3) 0.0237(7) Uani 1 1 d .
H00Q H -0.1738 0.3854 0.0785 0.028 Uiso 1 1 calc R
C00R C -0.1348(5) 0.6297(2) 0.0055(4) 0.0302(9) Uani 1 1 d .
H00R H -0.1862 0.6477 -0.0439 0.036 Uiso 1 1 calc R
C00S C 0.2947(4) 0.5234(2) 0.4391(3) 0.0264(8) Uani 1 1 d .
H00S H 0.3702 0.4964 0.4444 0.032 Uiso 1 1 calc R
C00T C -0.2395(4) 0.4565(2) -0.0076(3) 0.0252(8) Uani 1 1 d .
H00T H -0.2981 0.4290 -0.0428 0.030 Uiso 1 1 calc R
C00U C 0.0728(5) 0.6013(3) 0.4277(4) 0.0371(11) Uani 1 1 d .
H00U H -0.0030 0.6280 0.4246 0.044 Uiso 1 1 calc R
C00V C -0.0533(5) 0.6691(2) 0.0582(4) 0.0332(10) Uani 1 1 d .
H00V H -0.0493 0.7148 0.0468 0.040 Uiso 1 1 calc R
C00W C 0.5749(6) 0.5463(3) 0.1566(3) 0.0382(12) Uani 1 1 d .
H00A H 0.4809 0.5391 0.1438 0.057 Uiso 1 1 calc GR
H00B H 0.6219 0.5060 0.1446 0.057 Uiso 1 1 calc GR
H00C H 0.6026 0.5817 0.1192 0.057 Uiso 1 1 calc GR
C00X C 0.4426(9) 0.7017(3) 0.1323(4) 0.057(2) Uani 1 1 d .
H00D H 0.4974 0.6704 0.1039 0.086 Uiso 1 1 calc GR
H00E H 0.4456 0.7443 0.1029 0.086 Uiso 1 1 calc GR
H00G H 0.3525 0.6857 0.1275 0.086 Uiso 1 1 calc GR
C00Y C 0.5978(5) 0.6635(2) 0.5837(3) 0.0307(9) Uani 1 1 d .
H00Y H 0.6234 0.6707 0.6445 0.037 Uiso 1 1 calc R
C00Z C 0.3980(8) 0.7532(3) 0.2728(5) 0.057(2) Uani 1 1 d .
H00I H 0.3136 0.7309 0.2728 0.085 Uiso 1 1 calc GR
H00J H 0.3865 0.7942 0.2396 0.085 Uiso 1 1 calc GR
H00M H 0.4327 0.7627 0.3337 0.085 Uiso 1 1 calc GR
C010 C 0.4775(5) 0.6353(2) 0.5567(3) 0.0260(8) Uani 1 1 d .
H010 H 0.4203 0.6245 0.5998 0.031 Uiso 1 1 calc R
C011 C 0.6799(5) 0.6808(2) 0.5208(3) 0.0321(10) Uani 1 1 d .
H011 H 0.7617 0.7007 0.5384 0.038 Uiso 1 1 calc R
C012 C -0.0020(6) 0.4325(2) 0.1963(4) 0.0359(11) Uani 1 1 d .
H01A H 0.0917 0.4334 0.1898 0.054 Uiso 1 1 calc GR
H01B H -0.0316 0.3869 0.1979 0.054 Uiso 1 1 calc GR
H01C H -0.0185 0.4545 0.2513 0.054 Uiso 1 1 calc GR
C013 C 0.6257(6) 0.7420(4) 0.2348(7) 0.081(3) Uani 1 1 d .
H01D H 0.6590 0.7483 0.2967 0.122 Uiso 1 1 calc GR
H01E H 0.6172 0.7846 0.2051 0.122 Uiso 1 1 calc GR
H01F H 0.6865 0.7145 0.2056 0.122 Uiso 1 1 calc GR
C014 C 0.5817(8) 0.5033(3) 0.3080(5) 0.056(2) Uani 1 1 d .
H01G H 0.6072 0.5121 0.3706 0.084 Uiso 1 1 calc GR
H01H H 0.6340 0.4671 0.2884 0.084 Uiso 1 1 calc GR
H01I H 0.4890 0.4916 0.2997 0.084 Uiso 1 1 calc GR
C015 C 0.7467(6) 0.5836(4) 0.2717(6) 0.065(3) Uani 1 1 d .
H01J H 0.7644 0.6226 0.2373 0.098 Uiso 1 1 calc GR
H01K H 0.8015 0.5473 0.2550 0.098 Uiso 1 1 calc GR
H01L H 0.7665 0.5930 0.3347 0.098 Uiso 1 1 calc GR

loop_
_atom_site_aniso_label
_atom_site_aniso_U_11
_atom_site_aniso_U_22
_atom_site_aniso_U_33
_atom_site_aniso_U_23
_atom_site_aniso_U_13
_atom_site_aniso_U_12
Au01 0.01357(6) 0.02242(7) 0.02100(7) -0.00200(5) -0.00196(5) -0.00352(5)
Sb02 0.02343(13) 0.02548(13) 0.02527(13) 0.00379(10) 0.00126(10) 0.00663(10)
P003 0.0119(4) 0.0182(4) 0.0160(4) -0.0009(3) -0.0017(3) -0.0005(3)
O004 0.0237(15) 0.0397(18) 0.0252(15) 0.0090(13) -0.0071(12) -0.0113(13)
F005 0.054(2) 0.0426(18) 0.0432(18) 0.0135(15) 0.0129(16) -0.0072(16)
N006 0.0119(12) 0.0248(14) 0.0192(14) -0.0028(11) -0.0011(11) -0.0045(11)
F007 0.052(2) 0.068(2) 0.051(2) 0.0134(18) 0.0288(18) 0.0331(19)
F008 0.044(2) 0.0324(17) 0.104(4) -0.0037(19) -0.032(2) -0.0040(15)
F009 0.053(2) 0.092(3) 0.046(2) -0.027(2) -0.0126(17) 0.050(2)
F00A 0.056(2) 0.078(3) 0.061(3) -0.035(2) -0.032(2) 0.025(2)
C00B 0.0199(16) 0.0168(14) 0.0203(16) -0.0002(12) 0.0030(13) 0.0028(12)
C00C 0.0156(15) 0.0226(17) 0.0272(19) 0.0007(14) -0.0011(14) -0.0002(13)
C00D 0.0165(15) 0.0205(15) 0.0184(15) -0.0015(13) -0.0006(12) 0.0009(12)
C00E 0.0130(14) 0.0200(15) 0.0215(16) -0.0026(13) 0.0029(12) -0.0024(12)
C00F 0.0216(18) 0.0225(17) 0.041(2) -0.0083(17) 0.0000(17) -0.0024(14)
F00G 0.130(5) 0.057(3) 0.084(4) 0.049(3) 0.025(3) 0.023(3)
C00H 0.0210(17) 0.0294(19) 0.0239(19) -0.0023(15) -0.0027(14) -0.0047(15)
C00I 0.0183(16) 0.0246(17) 0.0203(16) 0.0026(13) 0.0039(13) 0.0017(13)
C00J 0.0188(17) 0.0215(16) 0.0281(19) 0.0031(14) -0.0035(15) -0.0023(13)
C00K 0.0192(17) 0.0296(19) 0.0253(19) -0.0029(15) -0.0011(14) -0.0039(15)
C00L 0.023(2) 0.055(3) 0.028(2) 0.009(2) 0.0059(17) -0.006(2)
C00M 0.0181(16) 0.0279(18) 0.0208(17) -0.0030(14) 0.0016(13) 0.0051(14)
C00N 0.029(2) 0.035(2) 0.033(2) 0.0091(19) 0.0021(18) -0.0085(18)
C00O 0.0187(16) 0.0208(16) 0.0279(19) -0.0002(14) 0.0020(14) -0.0011(13)
C00P 0.024(2) 0.031(2) 0.042(3) 0.0027(19) 0.0072(18) 0.0080(17)
C00Q 0.0221(18) 0.0203(16) 0.029(2) -0.0010(14) 0.0026(15) -0.0047(14)
C00R 0.0229(19) 0.0234(18) 0.042(3) 0.0039(17) -0.0057(18) 0.0018(15)
C00S 0.0250(19) 0.0240(18) 0.030(2) 0.0062(15) 0.0019(16) -0.0003(15)
C00T 0.0217(18) 0.0278(19) 0.0260(19) -0.0047(15) 0.0012(15) -0.0086(15)
C00U 0.021(2) 0.052(3) 0.039(3) 0.005(2) 0.0068(19) 0.009(2)
C00V 0.025(2) 0.0177(17) 0.056(3) -0.0007(18) -0.004(2) 0.0028(15)
C00W 0.041(3) 0.048(3) 0.025(2) -0.013(2) -0.0010(19) 0.017(2)
C00X 0.112(6) 0.027(2) 0.027(2) 0.0062(19) -0.019(3) 0.010(3)
C00Y 0.042(3) 0.0257(19) 0.0225(19) -0.0036(15) -0.0062(18) -0.0003(18)
C00Z 0.086(5) 0.021(2) 0.070(4) 0.008(2) 0.038(4) 0.012(3)
C010 0.036(2) 0.0231(17) 0.0186(17) 0.0007(14) 0.0024(16) 0.0009(16)
C011 0.033(2) 0.031(2) 0.030(2) -0.0036(17) -0.0073(18) -0.0066(18)
C012 0.040(3) 0.028(2) 0.038(3) 0.0088(19) -0.009(2) -0.0029(19)
C013 0.031(3) 0.084(5) 0.121(7) 0.079(5) -0.032(4) -0.029(3)
C014 0.076(5) 0.043(3) 0.056(4) 0.022(3) 0.033(3) 0.039(3)
C015 0.015(2) 0.075(5) 0.106(6) -0.055(5) 0.003(3) 0.007(2)

loop_
_atom_type_symbol
_atom_type_description
_atom_type_scat_dispersion_real
_atom_type_scat_dispersion_imag
_atom_type_scat_source
C C 0.0033 0.0016 'International Tables Vol C Tables 4.2.6.8 and 6.1.1.4'
H H 0.0000 0.0000 'International Tables Vol C Tables 4.2.6.8 and 6.1.1.4'
Au Au -2.0133 8.8022 'International Tables Vol C Tables 4.2.6.8 and 6.1.1.4'
F F 0.0171 0.0103 'International Tables Vol C Tables 4.2.6.8 and 6.1.1.4'
N N 0.0061 0.0033 'International Tables Vol C Tables 4.2.6.8 and 6.1.1.4'
O O 0.0106 0.0060 'International Tables Vol C Tables 4.2.6.8 and 6.1.1.4'
P P 0.1023 0.0942 'International Tables Vol C Tables 4.2.6.8 and 6.1.1.4'
Sb Sb -0.5866 1.5461 'International Tables Vol C Tables 4.2.6.8 and 6.1.1.4'

loop_
_geom_angle_atom_site_label_1
_geom_angle_atom_site_label_2
_geom_angle_atom_site_label_3
_geom_angle
O004 Au01 P003 178.20(11)
F005 Sb02 F007 88.18(17)
F005 Sb02 F008 87.80(19)
F008 Sb02 F007 89.9(2)
F009 Sb02 F005 91.0(2)
F009 Sb02 F007 178.62(17)
F009 Sb02 F008 88.9(2)
F00A Sb02 F005 91.3(2)
F00A Sb02 F007 90.6(2)
F00A Sb02 F008 178.9(2)
F00A Sb02 F009 90.54(19)
F00A Sb02 F00G 89.8(3)
F00G Sb02 F005 178.0(2)
F00G Sb02 F007 90.1(2)
F00G Sb02 F008 91.1(3)
F00G Sb02 F009 90.6(2)
C00D P003 Au01 113.24(13)
C00D P003 C00J 107.02(19)
C00D P003 C00M 105.49(18)
C00J P003 Au01 106.75(13)
C00M P003 Au01 109.52(14)
C00M P003 C00J 115.0(2)
N006 O004 Au01 120.9(2)
O004 N006 C00E 118.3(3)
O004 N006 C00F 119.5(3)
C00F N006 C00E 122.1(4)
C00D C00B C00I 124.8(4)
C010 C00B C00D 118.9(4)
C010 C00B C00I 116.3(4)
C00E C00C C00K 119.2(4)
C00R C00C C00E 120.8(4)
C00R C00C C00K 119.9(4)
C00B C00D P003 123.7(3)
C00H C00D P003 118.0(3)
C00H C00D C00B 118.3(4)
N006 C00E C00C 116.7(3)
N006 C00E C00O 121.9(4)
C00C C00E C00O 121.4(4)
N006 C00F H00F 119.4
N006 C00F C00V 121.3(4)
C00V C00F H00F 119.4
C00D C00H H00H 119.2
C011 C00H C00D 121.7(4)
C011 C00H H00H 119.2
C00P C00I C00B 119.9(4)
C00P C00I C00S 118.6(4)
C00S C00I C00B 121.3(4)
C00X C00J P003 108.6(3)
C00Z C00J P003 105.7(3)
C00Z C00J C00X 107.4(5)
C013 C00J P003 117.5(3)
C013 C00J C00X 108.0(6)
C013 C00J C00Z 109.2(6)
C00C C00K H00K 120.4
C00T C00K C00C 119.2(4)
C00T C00K H00K 120.4
C00N C00L H00L 120.3
C00U C00L H00L 120.3
C00U C00L C00N 119.5(5)
C00W C00M P003 109.8(3)
C00W C00M C014 106.7(5)
C014 C00M P003 105.7(3)
C015 C00M P003 116.2(3)
C015 C00M C00W 110.1(5)
C015 C00M C014 107.9(6)
C00L C00N H00N 119.8
C00L C00N C00S 120.3(5)
C00S C00N H00N 119.8
C00E C00O C012 126.6(4)
C00Q C00O C00E 116.1(4)
C00Q C00O C012 117.3(4)
C00I C00P H00P 119.7
C00U C00P C00I 120.7(5)
C00U C00P H00P 119.7
C00O C00Q H00Q 118.3
C00O C00Q C00T 123.4(4)
C00T C00Q H00Q 118.3
C00C C00R H00R 120.1
C00V C00R C00C 119.8(4)
C00V C00R H00R 120.1
C00I C00S H00S 119.8
C00N C00S C00I 120.4(4)
C00N C00S H00S 119.8
C00K C00T C00Q 120.5(4)
C00K C00T H00T 119.7
C00Q C00T H00T 119.7
C00L C00U C00P 120.5(5)
C00L C00U H00U 119.8
C00P C00U H00U 119.8
C00F C00V H00V 120.4
C00R C00V C00F 119.2(4)
C00R C00V H00V 120.4
C00M C00W H00A 109.5
C00M C00W H00B 109.5
C00M C00W H00C 109.5
H00A C00W H00B 109.5
H00A C00W H00C 109.5
H00B C00W H00C 109.5
C00J C00X H00D 109.5
C00J C00X H00E 109.5
C00J C00X H00G 109.5
H00D C00X H00E 109.5
H00D C00X H00G 109.5
H00E C00X H00G 109.5
C010 C00Y H00Y 120.4
C011 C00Y H00Y 120.4
C011 C00Y C010 119.2(4)
C00J C00Z H00I 109.5
C00J C00Z H00J 109.5
C00J C00Z H00M 109.5
H00I C00Z H00J 109.5
H00I C00Z H00M 109.5
H00J C00Z H00M 109.5
C00B C010 H010 119.1
C00Y C010 C00B 121.7(4)
C00Y C010 H010 119.1
C00H C011 C00Y 120.2(4)
C00H C011 H011 119.9
C00Y C011 H011 119.9
C00O C012 H01A 109.5
C00O C012 H01B 109.5
C00O C012 H01C 109.5
H01A C012 H01B 109.5
H01A C012 H01C 109.5
H01B C012 H01C 109.5
C00J C013 H01D 109.5
C00J C013 H01E 109.5
C00J C013 H01F 109.5
H01D C013 H01E 109.5
H01D C013 H01F 109.5
H01E C013 H01F 109.5
C00M C014 H01G 109.5
C00M C014 H01H 109.5
C00M C014 H01I 109.5
H01G C014 H01H 109.5
H01G C014 H01I 109.5
H01H C014 H01I 109.5
C00M C015 H01J 109.5
C00M C015 H01K 109.5
C00M C015 H01L 109.5
H01J C015 H01K 109.5
H01J C015 H01L 109.5
H01K C015 H01L 109.5

loop_
_geom_bond_atom_site_label_1
_geom_bond_atom_site_label_2
_geom_bond_distance
Au01 P003 2.2358(9)
Au01 O004 2.085(3)
Sb02 F005 1.866(3)
Sb02 F007 1.876(3)
Sb02 F008 1.872(4)
Sb02 F009 1.859(3)
Sb02 F00A 1.857(4)
Sb02 F00G 1.858(4)
P003 C00D 1.829(4)
P003 C00J 1.879(4)
P003 C00M 1.873(4)
O004 N006 1.326(5)
N006 C00E 1.383(5)
N006 C00F 1.358(6)
C00B C00D 1.414(5)
C00B C00I 1.488(6)
C00B C010 1.402(6)
C00C C00E 1.421(6)
C00C C00K 1.424(6)
C00C C00R 1.412(6)
C00D C00H 1.408(6)
C00E C00O 1.422(5)
C00F H00F 0.9500
C00F C00V 1.396(7)
C00H H00H 0.9500
C00H C011 1.383(6)
C00I C00P 1.393(6)
C00I C00S 1.402(6)
C00J C00X 1.533(7)
C00J C00Z 1.529(8)
C00J C013 1.515(7)
C00K H00K 0.9500
C00K C00T 1.370(6)
C00L H00L 0.9500
C00L C00N 1.388(8)
C00L C00U 1.387(8)
C00M C00W 1.527(6)
C00M C014 1.541(7)
C00M C015 1.504(7)
C00N H00N 0.9500
C00N C00S 1.394(7)
C00O C00Q 1.390(6)
C00O C012 1.502(6)
C00P H00P 0.9500
C00P C00U 1.389(8)
C00Q H00Q 0.9500
C00Q C00T 1.397(6)
C00R H00R 0.9500
C00R C00V 1.364(7)
C00S H00S 0.9500
C00T H00T 0.9500
C00U H00U 0.9500
C00V H00V 0.9500
C00W H00A 0.9800
C00W H00B 0.9800
C00W H00C 0.9800
C00X H00D 0.9800
C00X H00E 0.9800
C00X H00G 0.9800
C00Y H00Y 0.9500
C00Y C010 1.390(7)
C00Y C011 1.384(8)
C00Z H00I 0.9800
C00Z H00J 0.9800
C00Z H00M 0.9800
C010 H010 0.9500
C011 H011 0.9500
C012 H01A 0.9800
C012 H01B 0.9800
C012 H01C 0.9800
C013 H01D 0.9800
C013 H01E 0.9800
C013 H01F 0.9800
C014 H01G 0.9800
C014 H01H 0.9800
C014 H01I 0.9800
C015 H01J 0.9800
C015 H01K 0.9800
C015 H01L 0.9800

loop_
_geom_torsion_atom_site_label_1
_geom_torsion_atom_site_label_2
_geom_torsion_atom_site_label_3
_geom_torsion_atom_site_label_4
_geom_torsion
Au01 P003 C00D C00B 5.8(4)
Au01 P003 C00D C00H -174.8(3)
Au01 P003 C00J C00X -50.3(5)
Au01 P003 C00J C00Z 64.7(4)
Au01 P003 C00J C013 -173.2(6)
Au01 P003 C00M C00W 53.4(4)
Au01 P003 C00M C014 -61.4(4)
Au01 P003 C00M C015 179.0(5)
Au01 O004 N006 C00E 148.0(3)
Au01 O004 N006 C00F -36.3(5)
P003 C00D C00H C011 -179.9(4)
O004 N006 C00E C00C -179.8(4)
O004 N006 C00E C00O 0.6(6)
O004 N006 C00F C00V -179.6(4)
N006 C00E C00O C00Q -179.6(4)
N006 C00E C00O C012 1.9(7)
N006 C00F C00V C00R 0.7(8)
C00B C00D C00H C011 -0.4(6)
C00B C00I C00P C00U -178.0(5)
C00B C00I C00S C00N 178.2(4)
C00C C00E C00O C00Q 0.9(6)
C00C C00E C00O C012 -177.6(5)
C00C C00K C00T C00Q -0.4(7)
C00C C00R C00V C00F 1.8(8)
C00D P003 C00J C00X -171.9(4)
C00D P003 C00J C00Z -56.8(4)
C00D P003 C00J C013 65.2(6)
C00D P003 C00M C00W 175.6(4)
C00D P003 C00M C014 60.8(4)
C00D P003 C00M C015 -58.8(6)
C00D C00B C00I C00P -98.4(5)
C00D C00B C00I C00S 86.1(5)
C00D C00B C010 C00Y -1.4(6)
C00D C00H C011 C00Y 0.5(7)
C00E N006 C00F C00V -4.1(7)
C00E C00C C00K C00T 1.7(6)
C00E C00C C00R C00V -1.1(7)
C00E C00O C00Q C00T 0.5(6)
C00F N006 C00E C00C 4.7(6)
C00F N006 C00E C00O -174.9(4)
C00I C00B C00D P003 -0.3(5)
C00I C00B C00D C00H -179.8(4)
C00I C00B C010 C00Y 179.1(4)
C00I C00P C00U C00L 0.4(8)
C00J P003 C00D C00B 123.1(3)
C00J P003 C00D C00H -57.4(4)
C00J P003 C00M C00W -66.8(4)
C00J P003 C00M C014 178.5(4)
C00J P003 C00M C015 58.9(6)
C00K C00C C00E N006 178.4(4)
C00K C00C C00E C00O -2.0(6)
C00K C00C C00R C00V 178.4(5)
C00L C00N C00S C00I -1.1(7)
C00M P003 C00D C00B -114.0(3)
C00M P003 C00D C00H 65.5(4)
C00M P003 C00J C00X 71.3(5)
C00M P003 C00J C00Z -173.6(4)
C00M P003 C00J C013 -51.6(6)
C00N C00L C00U C00P 1.2(8)
C00O C00Q C00T C00K -0.7(7)
C00P C00I C00S C00N 2.7(7)
C00R C00C C00E N006 -2.1(6)
C00R C00C C00E C00O 177.5(4)
C00R C00C C00K C00T -177.8(4)
C00S C00I C00P C00U -2.4(7)
C00U C00L C00N C00S -0.9(8)
C010 C00B C00D P003 -179.7(3)
C010 C00B C00D C00H 0.8(6)
C010 C00B C00I C00P 81.0(5)
C010 C00B C00I C00S -94.4(5)
C010 C00Y C011 C00H -1.0(7)
C011 C00Y C010 C00B 1.5(7)
C012 C00O C00Q C00T 179.2(5)
